data_7058795
loop_
_publ_author_name
'Abbas, Zafar'
'Dasari, Srikanth'
'Beltr\'an-Leiva, Mar\'ia J.'
'Cantero-L\'opez, Plinio'
'P\'aez-Hern\'andez, Day\'an'
'Arratia-P\'erez, Ramiro'
'Butcher, Ray J.'
'Patra, Ashis K.'

_publ_section_title
;
 Luminescent europium(iii) and terbium(iii) complexes of \b-diketonate and
 substituted terpyridine ligands: synthesis, crystal structures and
 elucidation of energy transfer pathways
;
_journal_issue 38
_journal_name_full 'New Journal of Chemistry'
_journal_page_first 15139
_journal_paper_doi 10.1039/C9NJ02838B
_journal_volume 43
_journal_year 2019
_chemical_formula_moiety 'C43 H25 F9 N3 O7 S3 Tb'
_chemical_formula_sum 'C43 H25 F9 N3 O7 S3 Tb'
_chemical_formula_weight 1121.76
_chemical_name_common TbFtpyttfa3
_space_group_crystal_system triclinic
_space_group_IT_number 2
_space_group_name_Hall '-P 1'
_space_group_name_H-M_alt 'P -1'
_symmetry_space_group_name_Hall '-P 1'
_symmetry_space_group_name_H-M 'P -1'
_atom_sites_solution_hydrogens geom
_audit_creation_method SHELXL-2018/3
_audit_update_record
;
2019-08-24 deposited with the CCDC.    2019-08-29 downloaded from the CCDC.
;
_cell_angle_alpha 87.327(2)
_cell_angle_beta 79.983(2)
_cell_angle_gamma 70.536(2)
_cell_formula_units_Z 2
_cell_length_a 9.8018(7)
_cell_length_b 12.1508(9)
_cell_length_c 19.6217(14)
_cell_measurement_reflns_used 8654
_cell_measurement_temperature 100(2)
_cell_measurement_theta_max 23.82
_cell_measurement_theta_min 2.31
_cell_volume 2169.6(3)
_computing_cell_refinement 'Bruker SAINT'
_computing_data_collection 'Bruker APEX2'
_computing_data_reduction 'Bruker SAINT'
_computing_molecular_graphics 'ORTEP-3 for Windows (Farrugia, 1997)'
_computing_publication_material 'WinGX publication routines (Farrugia, 1999)'
_computing_structure_refinement 'SHELXL-2018/3 (Sheldrick, 2018)'
_computing_structure_solution 'SHELXT 2014/5 (Sheldrick, 2014)'
_diffrn_ambient_temperature 100(2)
_diffrn_measured_fraction_theta_full 0.997
_diffrn_measured_fraction_theta_max 0.996
_diffrn_measurement_device_type 'Bruker APEX-II CCD'
_diffrn_measurement_method '\f and \w scans'
_diffrn_radiation_type MoK\a
_diffrn_radiation_wavelength 0.71073
_diffrn_reflns_av_R_equivalents 0.0785
_diffrn_reflns_av_unetI/netI 0.1293
_diffrn_reflns_Laue_measured_fraction_full 0.997
_diffrn_reflns_Laue_measured_fraction_max 0.996
_diffrn_reflns_limit_h_max 13
_diffrn_reflns_limit_h_min -13
_diffrn_reflns_limit_k_max 16
_diffrn_reflns_limit_k_min -16
_diffrn_reflns_limit_l_max 26
_diffrn_reflns_limit_l_min -26
_diffrn_reflns_number 33226
_diffrn_reflns_point_group_measured_fraction_full 0.997
_diffrn_reflns_point_group_measured_fraction_max 0.996
_diffrn_reflns_theta_full 25.242
_diffrn_reflns_theta_max 28.420
_diffrn_reflns_theta_min 2.236
_diffrn_source 'fine-focus sealed tube'
_exptl_absorpt_coefficient_mu 1.867
_exptl_absorpt_correction_T_max 0.715
_exptl_absorpt_correction_T_min 0.695
_exptl_absorpt_correction_type multi-scan
_exptl_absorpt_process_details SADABS(Sheldrick,1997)
_exptl_crystal_colour Yellow
_exptl_crystal_density_diffrn 1.717
_exptl_crystal_density_method 'not measured'
_exptl_crystal_description block
_exptl_crystal_F_000 1108
_exptl_crystal_size_max 0.200
_exptl_crystal_size_mid 0.190
_exptl_crystal_size_min 0.180
_refine_diff_density_max 2.195
_refine_diff_density_min -2.254
_refine_diff_density_rms 0.149
_refine_ls_extinction_method none
_refine_ls_goodness_of_fit_ref 1.039
_refine_ls_hydrogen_treatment constr
_refine_ls_matrix_type full
_refine_ls_number_parameters 821
_refine_ls_number_reflns 10857
_refine_ls_number_restraints 853
_refine_ls_restrained_S_all 1.024
_refine_ls_R_factor_all 0.1436
_refine_ls_R_factor_gt 0.0742
_refine_ls_shift/su_max 0.001
_refine_ls_shift/su_mean 0.000
_refine_ls_structure_factor_coef Fsqd
_refine_ls_weighting_details 'w=1/[\s^2^(Fo^2^)+(0.0850P)^2^+5.7015P] where P=(Fo^2^+2Fc^2^)/3'
_refine_ls_weighting_scheme calc
_refine_ls_wR_factor_gt 0.1617
_refine_ls_wR_factor_ref 0.1867
_reflns_Friedel_coverage 0.000
_reflns_number_gt 6545
_reflns_number_total 10857
_reflns_threshold_expression 'I > 2\s(I)'
_cod_data_source_file c9nj02838b2.cif
_cod_data_source_block TbFtpytta
_cod_depositor_comments 'Adding full bibliography for 7058792--7058795.cif.'
_cod_database_code 7058795
_shelx_shelxl_version_number 2018/3
_shelx_space_group_comment
;
The symmetry employed for this shelxl refinement is uniquely defined
by the following loop, which should always be used as a source of
symmetry information in preference to the above space-group names.
They are only intended as comments.
;
_shelx_estimated_absorpt_t_min 0.706
_shelx_estimated_absorpt_t_max 0.730

loop_
_space_group_symop_operation_xyz
'x, y, z'
'-x, -y, -z'

loop_
_atom_site_label
_atom_site_type_symbol
_atom_site_fract_x
_atom_site_fract_y
_atom_site_fract_z
_atom_site_U_iso_or_equiv
_atom_site_adp_type
_atom_site_occupancy
_atom_site_site_symmetry_order
_atom_site_calc_flag
_atom_site_refinement_flags_posn
_atom_site_refinement_flags_adp
_atom_site_refinement_flags_occupancy
_atom_site_disorder_assembly
_atom_site_disorder_group
Tb1 Tb 0.72449(4) 0.60131(3) 0.72417(2) 0.03622(15) Uani 1 1 d . . . . .
C23 C 0.9909(15) 0.6401(12) 0.8955(6) 0.0587(16) Uani 0.667(4) 1 d D . P A 1
F1 F 1.0303(8) 0.5895(7) 0.9530(3) 0.0569(16) Uani 0.667(4) 1 d D . P A 1
F2 F 1.1068(9) 0.6680(8) 0.8618(4) 0.0709(16) Uani 0.667(4) 1 d D . P A 1
F3 F 0.8841(10) 0.7450(8) 0.9138(4) 0.0733(19) Uani 0.667(4) 1 d D . P A 1
C23A C 0.955(2) 0.249(2) 0.8369(9) 0.0587(16) Uani 0.333(4) 1 d D U P A 2
F1A F 1.0572(19) 0.1937(14) 0.8835(9) 0.0569(16) Uani 0.333(4) 1 d D U P A 2
F2A F 0.8223(15) 0.2396(14) 0.8628(7) 0.0709(16) Uani 0.333(4) 1 d D U P A 2
F3A F 1.0109(18) 0.1901(13) 0.7764(6) 0.0733(19) Uani 0.333(4) 1 d D U P A 2
C31 C 0.7730(9) 0.9713(7) 0.6995(5) 0.057(2) Uani 1 1 d D . . . .
F4 F 0.9166(12) 0.9436(16) 0.6955(12) 0.074(4) Uani 0.59(4) 1 d D U P B 1
F5 F 0.712(2) 1.0765(9) 0.7317(10) 0.068(5) Uani 0.59(4) 1 d D U P B 1
F6 F 0.746(2) 0.9828(11) 0.6329(5) 0.050(4) Uani 0.59(4) 1 d D U P B 1
F4A F 0.814(4) 0.960(2) 0.6314(7) 0.080(6) Uani 0.41(4) 1 d D U P B 2
F5A F 0.909(2) 0.951(3) 0.7226(18) 0.101(8) Uani 0.41(4) 1 d D U P B 2
F6A F 0.698(3) 1.0808(12) 0.7198(17) 0.062(6) Uani 0.41(4) 1 d D U P B 2
F7 F 0.7945(5) 0.2416(4) 0.5852(2) 0.0534(12) Uani 1 1 d . . . . .
F8 F 0.5788(5) 0.2311(4) 0.6170(2) 0.0496(11) Uani 1 1 d . . . . .
F9 F 0.6082(5) 0.3720(4) 0.5539(2) 0.0485(11) Uani 1 1 d . . . . .
O1 O 0.5942(6) 0.9384(5) 0.3995(3) 0.0522(15) Uani 1 1 d . . . . .
O2 O 0.8648(6) 0.4145(4) 0.7668(3) 0.0445(13) Uani 1 1 d . . . . .
O3 O 0.8747(6) 0.6285(4) 0.7996(3) 0.0467(14) Uani 1 1 d . . . . .
O4 O 0.5705(7) 0.7303(5) 0.8139(3) 0.0524(15) Uani 1 1 d . . . . .
O5 O 0.7528(6) 0.7871(4) 0.7021(2) 0.0408(12) Uani 1 1 d . . . . .
O6 O 0.5723(6) 0.5113(4) 0.7961(3) 0.0407(12) Uani 1 1 d . . . . .
O7 O 0.7020(5) 0.4550(4) 0.6557(2) 0.0364(12) Uani 1 1 d . . . . .
N1 N 0.9753(7) 0.5529(5) 0.6456(3) 0.0361(14) Uani 1 1 d . . . . .
N2 N 0.7250(6) 0.6674(5) 0.5969(3) 0.0331(14) Uani 1 1 d . . . . .
N3 N 0.4724(7) 0.6948(5) 0.6860(3) 0.0430(16) Uani 1 1 d . . . . .
C1 C 1.0973(9) 0.4876(7) 0.6670(4) 0.0415(19) Uani 1 1 d . . . . .
H1 H 1.089189 0.460970 0.713350 0.050 Uiso 1 1 calc R U . . .
C2 C 1.2331(9) 0.4557(6) 0.6279(4) 0.0416(18) Uani 1 1 d . . . . .
H2 H 1.316281 0.409156 0.646907 0.050 Uiso 1 1 calc R U . . .
C3 C 1.2484(9) 0.4914(6) 0.5609(4) 0.0403(18) Uani 1 1 d . . . . .
H3 H 1.341647 0.469811 0.531829 0.048 Uiso 1 1 calc R U . . .
C4 C 1.1223(9) 0.5606(6) 0.5368(4) 0.0399(18) Uani 1 1 d . . . . .
H4 H 1.128674 0.586472 0.490295 0.048 Uiso 1 1 calc R U . . .
C5 C 0.9886(8) 0.5920(6) 0.5798(4) 0.0320(16) Uani 1 1 d . . . . .
C6 C 0.8516(8) 0.6668(6) 0.5565(4) 0.0342(16) Uani 1 1 d . . . . .
C7 C 0.8554(9) 0.7297(6) 0.4964(4) 0.0394(18) Uani 1 1 d . . . . .
H7 H 0.946959 0.726838 0.469435 0.047 Uiso 1 1 calc R U . . .
C8 C 0.7242(9) 0.7979(6) 0.4749(4) 0.0390(18) Uani 1 1 d . . . . .
C9 C 0.7274(9) 0.8638(7) 0.4115(4) 0.047(2) Uani 1 1 d . . . . .
C10 C 0.8315(11) 0.8669(10) 0.3602(6) 0.086(4) Uani 1 1 d . . . . .
H10 H 0.933399 0.825151 0.357088 0.103 Uiso 1 1 calc R U . . .
C11 C 0.7632(14) 0.9445(10) 0.3103(6) 0.093(4) Uani 1 1 d . . . . .
H11 H 0.809940 0.963286 0.266898 0.112 Uiso 1 1 calc R U . . .
C12 C 0.6233(12) 0.9848(7) 0.3358(4) 0.056(2) Uani 1 1 d . . . . .
H12 H 0.551268 1.039129 0.313152 0.067 Uiso 1 1 calc R U . . .
C13 C 0.5954(9) 0.7983(6) 0.5163(4) 0.0406(18) Uani 1 1 d . . . . .
H13 H 0.504063 0.844422 0.504035 0.049 Uiso 1 1 calc R U . . .
C14 C 0.5979(8) 0.7318(6) 0.5760(4) 0.0365(17) Uani 1 1 d . . . . .
C15 C 0.4606(8) 0.7303(6) 0.6207(4) 0.0404(18) Uani 1 1 d . . . . .
C16 C 0.3277(9) 0.7640(8) 0.5967(5) 0.052(2) Uani 1 1 d . . . . .
H16 H 0.323360 0.788005 0.550112 0.063 Uiso 1 1 calc R U . . .
C17 C 0.2023(10) 0.7626(8) 0.6404(5) 0.058(2) Uani 1 1 d . . . . .
H17 H 0.111326 0.783455 0.624180 0.070 Uiso 1 1 calc R U . . .
C18 C 0.2109(10) 0.7306(7) 0.7077(5) 0.058(2) Uani 1 1 d . . . . .
H18 H 0.125241 0.731092 0.739140 0.070 Uiso 1 1 calc R U . . .
C19 C 0.3457(9) 0.6974(7) 0.7295(5) 0.052(2) Uani 1 1 d . . . . .
H19 H 0.350594 0.675652 0.776407 0.062 Uiso 1 1 calc R U . . .
C20 C 0.9271(9) 0.3803(6) 0.8205(4) 0.046(2) Uani 1 1 d D . . . .
C21 C 0.9621(10) 0.4534(7) 0.8614(4) 0.050(2) Uani 1 1 d . . . . .
H21 H 1.005458 0.421396 0.900757 0.059 Uiso 1 1 calc R U . . .
C22 C 0.9375(8) 0.5695(7) 0.8481(4) 0.0422(19) Uani 1 1 d D . . . .
S1 S 0.8912(5) 0.1816(4) 0.8015(2) 0.0802(12) Uani 0.667(4) 1 d D U P A 1
C24 C 0.9766(16) 0.2509(8) 0.8399(8) 0.0776(13) Uani 0.667(4) 1 d D U P A 1
C25 C 1.077(2) 0.1750(12) 0.8836(10) 0.0761(13) Uani 0.667(4) 1 d D U P A 1
H25 H 1.138295 0.195711 0.909329 0.091 Uiso 0.667(4) 1 calc R U P A 1
C26 C 1.0599(15) 0.0601(10) 0.8785(7) 0.0768(14) Uani 0.667(4) 1 d D U P A 1
H26A H 1.111703 -0.006085 0.902593 0.092 Uiso 0.667(4) 1 calc R U P A 1
C27 C 0.9648(15) 0.0557(8) 0.8369(7) 0.0774(13) Uani 0.667(4) 1 d D U P A 1
H27A H 0.943322 -0.012855 0.829070 0.093 Uiso 0.667(4) 1 calc R U P A 1
S1A S 0.9149(10) 0.7822(8) 0.8878(4) 0.036(3) Uani 0.218(6) 1 d D U P A 2
C24A C 0.975(2) 0.6381(10) 0.8885(12) 0.035(3) Uani 0.218(6) 1 d D U P A 2
C25A C 1.077(3) 0.5892(12) 0.9377(12) 0.036(3) Uani 0.218(6) 1 d D U P A 2
H25B H 1.123464 0.509287 0.946876 0.043 Uiso 0.218(6) 1 calc R U P A 2
C26A C 1.089(2) 0.6917(16) 0.9694(11) 0.036(3) Uani 0.218(6) 1 d D U P A 2
H26B H 1.150089 0.685376 1.003277 0.043 Uiso 0.218(6) 1 calc R U P A 2
C27A C 1.008(2) 0.7961(13) 0.9466(10) 0.036(3) Uani 0.218(6) 1 d D U P A 2
H27B H 1.005289 0.869225 0.963028 0.044 Uiso 0.218(6) 1 calc R U P A 2
S1B S 1.088(3) 0.172(2) 0.8884(19) 0.0761(14) Uani 0.116(5) 1 d D U P A 3
C24B C 0.978(4) 0.279(2) 0.849(3) 0.0771(14) Uani 0.116(5) 1 d D U P A 3
C25B C 0.867(4) 0.245(3) 0.821(2) 0.0779(14) Uani 0.116(5) 1 d D U P A 3
H25A H 0.793115 0.291984 0.796702 0.094 Uiso 0.116(5) 1 calc R U P A 3
C26B C 0.898(4) 0.121(2) 0.839(3) 0.0776(13) Uani 0.116(5) 1 d D U P A 3
H26C H 0.839118 0.077519 0.829651 0.093 Uiso 0.116(5) 1 calc R U P A 3
C27B C 1.017(4) 0.0746(19) 0.871(2) 0.0767(14) Uani 0.116(5) 1 d D U P A 3
H27C H 1.054890 -0.005748 0.881483 0.092 Uiso 0.116(5) 1 calc R U P A 3
C28 C 0.5513(8) 0.8320(7) 0.8338(4) 0.0409(18) Uani 1 1 d . . . . .
C29 C 0.6177(9) 0.9082(7) 0.7984(4) 0.046(2) Uani 1 1 d . . . . .
H29 H 0.598217 0.982842 0.818247 0.055 Uiso 1 1 calc R U . . .
C30 C 0.7102(8) 0.8794(6) 0.7360(4) 0.0391(18) Uani 1 1 d D . . . .
S2 S 0.3536(4) 0.7831(3) 0.93460(17) 0.0771(11) Uani 0.855(6) 1 d D U P C 1
C32 C 0.4441(10) 0.8701(7) 0.8993(4) 0.059(2) Uani 0.855(6) 1 d D U P C 1
C33 C 0.4233(11) 0.9708(7) 0.9435(4) 0.057(2) Uani 0.855(6) 1 d D U P C 1
H33 H 0.468017 1.029545 0.934681 0.069 Uiso 0.855(6) 1 calc R U P C 1
C34 C 0.3179(12) 0.9602(9) 1.0044(5) 0.082(3) Uani 0.855(6) 1 d D U P C 1
H34 H 0.283119 1.015306 1.041559 0.098 Uiso 0.855(6) 1 calc R U P C 1
C35 C 0.2739(12) 0.8655(9) 1.0035(5) 0.080(3) Uani 0.855(6) 1 d D U P C 1
H35 H 0.204509 0.848944 1.039055 0.096 Uiso 0.855(6) 1 calc R U P C 1
S2A S 0.355(2) 1.0047(14) 0.9152(9) 0.076(3) Uani 0.145(6) 1 d D U P C 2
C32A C 0.461(4) 0.867(2) 0.9057(15) 0.067(3) Uani 0.145(6) 1 d D U P C 2
C33A C 0.430(5) 0.7933(18) 0.9640(17) 0.072(3) Uani 0.145(6) 1 d D U P C 2
H33A H 0.477140 0.711936 0.969258 0.086 Uiso 0.145(6) 1 calc R U P C 2
C34A C 0.311(5) 0.874(2) 1.0121(15) 0.078(4) Uani 0.145(6) 1 d D U P C 2
H34A H 0.271734 0.849754 1.055785 0.093 Uiso 0.145(6) 1 calc R U P C 2
C35A C 0.261(4) 0.985(2) 0.9893(15) 0.075(4) Uani 0.145(6) 1 d D U P C 2
H35A H 0.179308 1.044403 1.013607 0.090 Uiso 0.145(6) 1 calc R U P C 2
C36 C 0.5343(8) 0.4236(6) 0.7925(4) 0.0340(16) Uani 1 1 d . . . . .
C37 C 0.5575(8) 0.3586(6) 0.7313(4) 0.0349(17) Uani 1 1 d . . . . .
H37 H 0.516023 0.298035 0.732306 0.042 Uiso 1 1 calc R U . . .
C38 C 0.6392(8) 0.3799(6) 0.6691(4) 0.0354(17) Uani 1 1 d . . . . .
C39 C 0.6543(8) 0.3051(6) 0.6072(4) 0.0380(17) Uani 1 1 d . . . . .
S3 S 0.4539(5) 0.4550(3) 0.9321(2) 0.0516(12) Uani 0.633(8) 1 d D U P D 1
C40 C 0.4621(17) 0.3902(11) 0.8586(4) 0.042(2) Uani 0.633(8) 1 d D U P D 1
C41 C 0.3894(19) 0.3011(12) 0.8670(6) 0.051(2) Uani 0.633(8) 1 d D U P D 1
H41 H 0.377481 0.255624 0.831827 0.061 Uiso 0.633(8) 1 calc R U P D 1
C42 C 0.339(2) 0.2982(14) 0.9419(7) 0.053(2) Uani 0.633(8) 1 d D U P D 1
H42 H 0.288899 0.247116 0.962138 0.064 Uiso 0.633(8) 1 calc R U P D 1
C43 C 0.3711(17) 0.3742(11) 0.9799(5) 0.053(2) Uani 0.633(8) 1 d D U P D 1
H43 H 0.347805 0.379989 1.028989 0.064 Uiso 0.633(8) 1 calc R U P D 1
S3A S 0.4104(10) 0.2687(7) 0.8659(4) 0.0582(19) Uani 0.367(8) 1 d D U P D 2
C40A C 0.457(3) 0.3876(15) 0.8554(8) 0.045(3) Uani 0.367(8) 1 d D U P D 2
C41A C 0.416(3) 0.4603(14) 0.9184(10) 0.051(3) Uani 0.367(8) 1 d D U P D 2
H41A H 0.429441 0.533119 0.923853 0.061 Uiso 0.367(8) 1 calc R U P D 2
C42A C 0.350(3) 0.3950(17) 0.9712(7) 0.053(3) Uani 0.367(8) 1 d D U P D 2
H42A H 0.316568 0.420581 1.018006 0.064 Uiso 0.367(8) 1 calc R U P D 2
C43A C 0.339(4) 0.295(2) 0.9477(8) 0.054(3) Uani 0.367(8) 1 d D U P D 2
H43A H 0.294851 0.246267 0.975771 0.065 Uiso 0.367(8) 1 calc R U P D 2

loop_
_atom_site_aniso_label
_atom_site_aniso_U_11
_atom_site_aniso_U_22
_atom_site_aniso_U_33
_atom_site_aniso_U_23
_atom_site_aniso_U_13
_atom_site_aniso_U_12
Tb1 0.0490(2) 0.0269(2) 0.0304(2) -0.00133(14) -0.00124(16) -0.01185(16)
C23 0.077(3) 0.085(4) 0.033(3) -0.005(3) -0.014(3) -0.048(3)
F1 0.080(3) 0.072(4) 0.037(3) -0.001(3) -0.016(3) -0.046(3)
F2 0.080(3) 0.103(4) 0.049(3) -0.002(3) -0.012(3) -0.053(3)
F3 0.091(4) 0.094(4) 0.040(3) -0.013(3) -0.014(3) -0.034(4)
C23A 0.077(3) 0.085(4) 0.033(3) -0.005(3) -0.014(3) -0.048(3)
F1A 0.080(3) 0.072(4) 0.037(3) -0.001(3) -0.016(3) -0.046(3)
F2A 0.080(3) 0.103(4) 0.049(3) -0.002(3) -0.012(3) -0.053(3)
F3A 0.091(4) 0.094(4) 0.040(3) -0.013(3) -0.014(3) -0.034(4)
C31 0.051(6) 0.036(5) 0.077(7) -0.008(5) 0.002(5) -0.011(4)
F4 0.051(6) 0.062(6) 0.106(11) -0.030(7) 0.012(6) -0.023(5)
F5 0.089(9) 0.030(6) 0.079(10) -0.009(6) 0.013(8) -0.023(6)
F6 0.065(10) 0.028(5) 0.048(5) 0.007(4) 0.004(5) -0.012(6)
F4A 0.087(13) 0.060(10) 0.082(10) 0.020(8) 0.008(9) -0.024(10)
F5A 0.065(10) 0.074(10) 0.141(19) -0.043(13) 0.045(11) -0.016(8)
F6A 0.084(11) 0.035(9) 0.056(10) 0.004(7) -0.013(9) -0.003(8)
F7 0.046(3) 0.048(3) 0.057(3) -0.018(2) 0.002(2) -0.007(2)
F8 0.061(3) 0.052(3) 0.045(3) -0.006(2) -0.008(2) -0.032(2)
F9 0.058(3) 0.060(3) 0.032(2) 0.004(2) -0.014(2) -0.024(2)
O1 0.059(4) 0.041(3) 0.058(4) 0.005(3) -0.027(3) -0.010(3)
O2 0.046(3) 0.036(3) 0.048(3) 0.002(3) -0.005(3) -0.010(3)
O3 0.072(4) 0.037(3) 0.034(3) -0.002(2) -0.013(3) -0.019(3)
O4 0.072(4) 0.034(3) 0.046(3) -0.008(3) 0.004(3) -0.016(3)
O5 0.062(3) 0.029(3) 0.030(3) 0.000(2) -0.005(3) -0.013(3)
O6 0.053(3) 0.029(3) 0.037(3) -0.002(2) 0.004(2) -0.014(2)
O7 0.043(3) 0.029(3) 0.037(3) 0.000(2) -0.005(2) -0.012(2)
N1 0.043(4) 0.032(3) 0.036(3) 0.004(3) -0.014(3) -0.012(3)
N2 0.037(3) 0.022(3) 0.036(3) -0.005(3) -0.007(3) -0.004(3)
N3 0.046(4) 0.025(3) 0.051(4) 0.000(3) 0.004(3) -0.009(3)
C1 0.055(5) 0.037(4) 0.036(4) 0.008(3) -0.017(4) -0.015(4)
C2 0.044(5) 0.032(4) 0.045(5) 0.003(4) -0.014(4) -0.006(4)
C3 0.038(4) 0.039(4) 0.037(4) 0.002(4) -0.008(4) -0.004(4)
C4 0.056(5) 0.033(4) 0.028(4) 0.001(3) -0.001(4) -0.015(4)
C5 0.038(4) 0.025(3) 0.031(4) 0.001(3) -0.010(3) -0.005(3)
C6 0.043(4) 0.032(4) 0.026(4) -0.002(3) -0.007(3) -0.010(3)
C7 0.044(4) 0.035(4) 0.031(4) -0.003(3) 0.001(3) -0.005(4)
C8 0.051(5) 0.031(4) 0.033(4) -0.001(3) -0.012(4) -0.008(4)
C9 0.056(5) 0.040(4) 0.041(5) 0.006(4) -0.024(4) -0.004(4)
C10 0.057(6) 0.090(8) 0.077(7) 0.045(6) 0.005(6) 0.007(6)
C11 0.101(9) 0.084(8) 0.054(7) 0.025(6) 0.008(6) 0.008(7)
C12 0.089(7) 0.037(5) 0.043(5) 0.010(4) -0.040(5) -0.010(5)
C13 0.045(5) 0.032(4) 0.042(4) -0.006(3) -0.018(4) -0.003(4)
C14 0.041(4) 0.031(4) 0.034(4) -0.008(3) -0.003(3) -0.007(3)
C15 0.044(5) 0.032(4) 0.040(4) -0.011(3) -0.003(4) -0.006(4)
C16 0.045(5) 0.058(5) 0.050(5) -0.016(4) -0.006(4) -0.010(4)
C17 0.048(5) 0.049(5) 0.073(7) -0.015(5) -0.007(5) -0.008(4)
C18 0.046(5) 0.042(5) 0.080(7) -0.011(5) 0.012(5) -0.014(4)
C19 0.048(5) 0.037(4) 0.060(6) 0.004(4) -0.001(4) -0.005(4)
C20 0.049(5) 0.043(5) 0.042(5) 0.008(4) -0.005(4) -0.012(4)
C21 0.060(5) 0.054(5) 0.033(4) 0.016(4) -0.012(4) -0.016(4)
C22 0.043(5) 0.049(5) 0.033(4) 0.000(4) -0.005(4) -0.014(4)
S1 0.087(3) 0.057(2) 0.091(3) 0.0064(19) -0.017(2) -0.0158(19)
C24 0.085(3) 0.053(2) 0.089(3) 0.007(2) -0.017(2) -0.017(2)
C25 0.084(3) 0.052(2) 0.089(3) 0.008(2) -0.016(2) -0.017(2)
C26 0.084(3) 0.053(2) 0.089(3) 0.007(2) -0.017(2) -0.017(2)
C27 0.085(3) 0.054(2) 0.089(3) 0.006(2) -0.017(2) -0.017(2)
S1A 0.040(5) 0.045(5) 0.020(4) -0.003(3) -0.018(3) -0.002(4)
C24A 0.039(5) 0.045(5) 0.019(4) -0.002(4) -0.018(4) -0.002(4)
C25A 0.039(5) 0.045(5) 0.019(4) -0.002(4) -0.018(4) -0.003(4)
C26A 0.040(5) 0.045(5) 0.020(4) -0.002(4) -0.018(4) -0.003(4)
C27A 0.040(5) 0.045(5) 0.020(4) -0.002(4) -0.018(4) -0.002(4)
S1B 0.084(3) 0.052(2) 0.089(3) 0.008(2) -0.017(2) -0.017(2)
C24B 0.085(3) 0.053(2) 0.089(3) 0.008(2) -0.017(2) -0.017(2)
C25B 0.085(3) 0.054(2) 0.089(3) 0.007(2) -0.017(2) -0.017(2)
C26B 0.085(3) 0.054(2) 0.089(3) 0.007(2) -0.017(2) -0.017(2)
C27B 0.085(3) 0.053(2) 0.089(3) 0.007(2) -0.017(2) -0.017(2)
C28 0.044(4) 0.034(4) 0.038(4) -0.004(3) -0.013(4) 0.001(4)
C29 0.051(5) 0.028(4) 0.054(5) -0.002(4) -0.009(4) -0.008(4)
C30 0.039(4) 0.024(4) 0.049(5) 0.005(3) -0.012(4) -0.002(3)
S2 0.078(2) 0.077(2) 0.0629(19) 0.0062(16) 0.0034(16) -0.0167(17)
C32 0.062(4) 0.059(4) 0.050(4) -0.007(3) -0.002(4) -0.015(4)
C33 0.061(5) 0.055(4) 0.043(4) -0.008(4) -0.002(4) -0.005(4)
C34 0.082(5) 0.079(5) 0.063(4) -0.012(4) 0.009(4) -0.006(4)
C35 0.075(5) 0.084(5) 0.065(4) -0.002(4) 0.010(4) -0.015(4)
S2A 0.080(6) 0.069(5) 0.064(5) -0.011(4) 0.011(5) -0.013(5)
C32A 0.069(5) 0.066(5) 0.055(5) -0.005(5) 0.002(5) -0.013(5)
C33A 0.072(5) 0.073(5) 0.059(5) -0.004(5) 0.002(5) -0.015(5)
C34A 0.077(6) 0.078(5) 0.062(5) -0.004(5) 0.007(5) -0.013(5)
C35A 0.075(6) 0.074(5) 0.059(5) -0.008(5) 0.007(5) -0.010(5)
C36 0.031(4) 0.028(4) 0.036(4) 0.003(3) -0.007(3) 0.000(3)
C37 0.038(4) 0.031(4) 0.034(4) 0.006(3) -0.010(3) -0.009(3)
C38 0.043(4) 0.030(4) 0.030(4) 0.000(3) -0.013(3) -0.003(3)
C39 0.042(4) 0.036(4) 0.037(4) 0.004(3) -0.013(4) -0.011(4)
S3 0.062(3) 0.060(2) 0.0342(19) -0.0006(15) -0.0014(16) -0.0251(18)
C40 0.044(4) 0.047(4) 0.035(4) 0.003(3) -0.007(4) -0.016(3)
C41 0.053(5) 0.051(5) 0.045(4) 0.006(4) -0.004(4) -0.018(4)
C42 0.057(4) 0.055(4) 0.046(4) 0.009(4) 0.000(4) -0.022(4)
C43 0.058(5) 0.058(4) 0.041(4) 0.004(4) -0.002(4) -0.019(4)
S3A 0.062(4) 0.057(4) 0.052(3) 0.005(3) 0.002(3) -0.022(3)
C40A 0.048(5) 0.050(4) 0.037(4) 0.003(4) -0.006(4) -0.018(4)
C41A 0.055(5) 0.058(4) 0.039(5) 0.005(4) -0.003(5) -0.019(4)
C42A 0.057(5) 0.059(5) 0.042(4) 0.003(4) -0.002(4) -0.020(4)
C43A 0.058(5) 0.056(5) 0.046(4) 0.008(4) 0.000(4) -0.020(4)

loop_
_atom_type_symbol
_atom_type_description
_atom_type_scat_dispersion_real
_atom_type_scat_dispersion_imag
_atom_type_scat_source
C C 0.0033 0.0016 'International Tables Vol C Tables 4.2.6.8 and 6.1.1.4'
H H 0.0000 0.0000 'International Tables Vol C Tables 4.2.6.8 and 6.1.1.4'
F F 0.0171 0.0103 'International Tables Vol C Tables 4.2.6.8 and 6.1.1.4'
N N 0.0061 0.0033 'International Tables Vol C Tables 4.2.6.8 and 6.1.1.4'
O O 0.0106 0.0060 'International Tables Vol C Tables 4.2.6.8 and 6.1.1.4'
S S 0.1246 0.1234 'International Tables Vol C Tables 4.2.6.8 and 6.1.1.4'
Tb Tb -0.1723 4.1537 'International Tables Vol C Tables 4.2.6.8 and 6.1.1.4'

loop_
_geom_angle_atom_site_label_1
_geom_angle_atom_site_label_2
_geom_angle_atom_site_label_3
_geom_angle
O4 Tb1 O3 72.3(2)
O4 Tb1 O7 135.61(19)
O3 Tb1 O7 140.84(18)
O4 Tb1 O6 69.35(18)
O3 Tb1 O6 102.85(18)
O7 Tb1 O6 73.55(17)
O4 Tb1 O5 72.17(18)
O3 Tb1 O5 71.71(18)
O7 Tb1 O5 135.04(17)
O6 Tb1 O5 140.80(17)
O4 Tb1 O2 112.81(19)
O3 Tb1 O2 69.87(18)
O7 Tb1 O2 72.99(17)
O6 Tb1 O2 67.86(17)
O5 Tb1 O2 136.89(18)
O4 Tb1 N1 141.93(19)
O3 Tb1 N1 77.64(19)
O7 Tb1 N1 82.31(17)
O6 Tb1 N1 141.53(17)
O5 Tb1 N1 76.65(18)
O2 Tb1 N1 76.75(18)
O4 Tb1 N3 72.7(2)
O3 Tb1 N3 142.60(19)
O7 Tb1 N3 75.70(18)
O6 Tb1 N3 76.55(19)
O5 Tb1 N3 85.35(18)
O2 Tb1 N3 137.73(18)
N1 Tb1 N3 126.06(19)
O4 Tb1 N2 119.44(18)
O3 Tb1 N2 126.60(18)
O7 Tb1 N2 69.81(17)
O6 Tb1 N2 130.47(18)
O5 Tb1 N2 65.26(17)
O2 Tb1 N2 127.75(17)
N1 Tb1 N2 63.19(18)
N3 Tb1 N2 63.06(19)
F1 C23 F2 106.1(10)
F1 C23 F3 107.1(10)
F2 C23 F3 104.9(11)
F1 C23 C22 116.4(10)
F2 C23 C22 111.5(9)
F3 C23 C22 110.2(9)
F3A C23A F2A 110.3(16)
F3A C23A F1A 105.9(16)
F2A C23A F1A 109.2(16)
F3A C23A C20 106.9(15)
F2A C23A C20 105.9(15)
F1A C23A C20 118.5(14)
F4A C31 F6A 112.8(13)
F4 C31 F5 106.7(11)
F4 C31 F6 106.8(10)
F5 C31 F6 108.7(11)
F4A C31 F5A 101.9(12)
F6A C31 F5A 103.1(13)
F4 C31 C30 113.9(10)
F4A C31 C30 116.8(11)
F6A C31 C30 114.7(13)
F5 C31 C30 111.9(10)
F6 C31 C30 108.6(8)
F5A C31 C30 105.3(12)
C12 O1 C9 105.0(7)
C20 O2 Tb1 135.2(5)
C22 O3 Tb1 135.4(5)
C28 O4 Tb1 136.6(5)
C30 O5 Tb1 133.6(4)
C36 O6 Tb1 136.4(5)
C38 O7 Tb1 132.5(4)
C1 N1 C5 117.0(6)
C1 N1 Tb1 121.6(5)
C5 N1 Tb1 121.4(5)
C6 N2 C14 117.6(6)
C6 N2 Tb1 120.0(4)
C14 N2 Tb1 120.0(5)
C15 N3 C19 117.2(7)
C15 N3 Tb1 121.6(5)
C19 N3 Tb1 120.7(5)
N1 C1 C2 125.0(7)
N1 C1 H1 117.5
C2 C1 H1 117.5
C1 C2 C3 119.0(7)
C1 C2 H2 120.5
C3 C2 H2 120.5
C2 C3 C4 117.4(7)
C2 C3 H3 121.3
C4 C3 H3 121.3
C5 C4 C3 120.5(7)
C5 C4 H4 119.7
C3 C4 H4 119.7
N1 C5 C4 121.0(6)
N1 C5 C6 116.6(6)
C4 C5 C6 122.4(6)
N2 C6 C7 122.7(7)
N2 C6 C5 116.1(6)
C7 C6 C5 121.2(7)
C6 C7 C8 120.0(7)
C6 C7 H7 120.0
C8 C7 H7 120.0
C13 C8 C7 117.0(7)
C13 C8 C9 122.7(7)
C7 C8 C9 120.3(7)
C10 C9 O1 110.3(7)
C10 C9 C8 134.1(8)
O1 C9 C8 115.6(8)
C9 C10 C11 107.1(9)
C9 C10 H10 126.4
C11 C10 H10 126.4
C12 C11 C10 106.4(9)
C12 C11 H11 126.8
C10 C11 H11 126.8
C11 C12 O1 111.1(8)
C11 C12 H12 124.5
O1 C12 H12 124.5
C8 C13 C14 120.6(7)
C8 C13 H13 119.7
C14 C13 H13 119.7
N2 C14 C13 122.0(7)
N2 C14 C15 116.7(7)
C13 C14 C15 121.3(7)
N3 C15 C16 122.2(8)
N3 C15 C14 115.9(7)
C16 C15 C14 121.9(7)
C17 C16 C15 119.9(9)
C17 C16 H16 120.1
C15 C16 H16 120.1
C18 C17 C16 118.9(9)
C18 C17 H17 120.6
C16 C17 H17 120.6
C17 C18 C19 119.3(9)
C17 C18 H18 120.3
C19 C18 H18 120.3
N3 C19 C18 122.4(8)
N3 C19 H19 118.8
C18 C19 H19 118.8
O2 C20 C24B 133.5(18)
O2 C20 C21 123.8(7)
C24B C20 C21 102.6(17)
O2 C20 C24 120.6(8)
C21 C20 C24 115.5(8)
O2 C20 C23A 113.8(9)
C21 C20 C23A 122.4(9)
O2 C20 C25B 87.6(11)
C24B C20 C25B 49.9(11)
C21 C20 C25B 144.3(15)
C22 C21 C20 123.3(7)
C22 C21 H21 118.3
C20 C21 H21 118.3
O3 C22 C24A 111.0(9)
O3 C22 C21 127.0(7)
C24A C22 C21 121.9(10)
O3 C22 C23 114.8(8)
C21 C22 C23 118.2(8)
C27 S1 C24 94.6(4)
C25 C24 C20 136.8(8)
C25 C24 S1 113.4(5)
C20 C24 S1 109.8(7)
C26 C25 C24 104.5(6)
C26 C25 H25 127.7
C24 C25 H25 127.7
C27 C26 C25 114.8(7)
C27 C26 H26A 122.6
C25 C26 H26A 122.6
C26 C27 S1 112.6(7)
C26 C27 H27A 123.7
S1 C27 H27A 123.7
C27A S1A C24A 94.5(4)
C22 C24A C25A 122.1(11)
C22 C24A S1A 124.5(11)
C25A C24A S1A 113.4(5)
C26A C25A C24A 104.6(6)
C26A C25A H25B 127.7
C24A C25A H25B 127.7
C27A C26A C25A 114.8(7)
C27A C26A H26B 122.6
C25A C26A H26B 122.6
C26A C27A S1A 112.7(7)
C26A C27A H27B 123.7
S1A C27A H27B 123.7
C27B S1B C24B 94.5(4)
C20 C24B C25B 88(2)
C20 C24B S1B 159(2)
C25B C24B S1B 113.4(5)
C26B C25B C24B 104.5(6)
C26B C25B C20 146.9(13)
C24B C25B C20 42.5(12)
C26B C25B H25A 127.7
C24B C25B H25A 127.7
C20 C25B H25A 85.3
C27B C26B C25B 114.7(8)
C27B C26B H26C 122.6
C25B C26B H26C 122.6
C26B C27B S1B 112.5(7)
C26B C27B H27C 123.7
S1B C27B H27C 123.7
O4 C28 C29 124.9(7)
O4 C28 C32 114.6(7)
C29 C28 C32 120.5(7)
O4 C28 C32A 115.9(14)
C29 C28 C32A 118.9(15)
C30 C29 C28 122.5(7)
C30 C29 H29 118.7
C28 C29 H29 118.7
O5 C30 C29 129.3(6)
O5 C30 C31 112.0(6)
C29 C30 C31 118.6(6)
C35 S2 C32 94.5(4)
C33 C32 C28 127.1(7)
C33 C32 S2 113.4(5)
C28 C32 S2 118.9(6)
C34 C33 C32 104.5(6)
C34 C33 H33 127.7
C32 C33 H33 127.7
C35 C34 C33 114.8(7)
C35 C34 H34 122.6
C33 C34 H34 122.6
C34 C35 S2 112.6(6)
C34 C35 H35 123.7
S2 C35 H35 123.7
C35A S2A C32A 94.5(4)
C33A C32A C28 129.8(16)
C33A C32A S2A 113.4(5)
C28 C32A S2A 115.4(15)
C34A C33A C32A 104.6(6)
C34A C33A H33A 127.7
C32A C33A H33A 127.7
C35A C34A C33A 114.8(7)
C35A C34A H34A 122.6
C33A C34A H34A 122.6
C34A C35A S2A 112.6(7)
C34A C35A H35A 123.7
S2A C35A H35A 123.7
O6 C36 C37 124.5(7)
O6 C36 C40A 117.8(8)
C37 C36 C40A 117.7(9)
O6 C36 C40 114.6(7)
C37 C36 C40 120.9(7)
C38 C37 C36 122.7(7)
C38 C37 H37 118.7
C36 C37 H37 118.7
O7 C38 C37 129.6(7)
O7 C38 C39 113.0(6)
C37 C38 C39 117.4(7)
F8 C39 F7 106.8(6)
F8 C39 F9 106.0(6)
F7 C39 F9 106.3(6)
F8 C39 C38 115.3(6)
F7 C39 C38 111.3(6)
F9 C39 C38 110.4(6)
C43 S3 C40 94.5(4)
C41 C40 C36 125.5(8)
C41 C40 S3 113.4(5)
C36 C40 S3 121.1(7)
C42 C41 C40 104.6(6)
C42 C41 H41 127.7
C40 C41 H41 127.7
C43 C42 C41 114.8(7)
C43 C42 H42 122.6
C41 C42 H42 122.6
C42 C43 S3 112.7(7)
C42 C43 H43 123.7
S3 C43 H43 123.7
C43A S3A C40A 94.6(4)
C36 C40A C41A 119.6(12)
C36 C40A S3A 127.0(10)
C41A C40A S3A 113.4(5)
C42A C41A C40A 104.5(6)
C42A C41A H41A 127.7
C40A C41A H41A 127.7
C43A C42A C41A 114.8(7)
C43A C42A H42A 122.6
C41A C42A H42A 122.6
C42A C43A S3A 112.6(7)
C42A C43A H43A 123.7
S3A C43A H43A 123.7

loop_
_geom_bond_atom_site_label_1
_geom_bond_atom_site_label_2
_geom_bond_distance
Tb1 O4 2.365(5)
Tb1 O3 2.366(5)
Tb1 O7 2.367(5)
Tb1 O6 2.372(5)
Tb1 O5 2.376(5)
Tb1 O2 2.426(5)
Tb1 N1 2.563(6)
Tb1 N3 2.579(7)
Tb1 N2 2.586(6)
C23 F1 1.314(12)
C23 F2 1.348(13)
C23 F3 1.368(13)
C23 C22 1.555(13)
C23A F3A 1.345(18)
C23A F2A 1.356(18)
C23A F1A 1.448(18)
C23A C20 1.55(3)
C31 F4 1.323(13)
C31 F4A 1.327(14)
C31 F6A 1.329(14)
C31 F5 1.351(12)
C31 F6 1.372(12)
C31 F5A 1.426(16)
C31 C30 1.539(10)
F7 C39 1.337(8)
F8 C39 1.331(8)
F9 C39 1.340(8)
O1 C12 1.371(10)
O1 C9 1.372(9)
O2 C20 1.292(9)
O3 C22 1.283(9)
O4 C28 1.256(9)
O5 C30 1.238(8)
O6 C36 1.249(8)
O7 C38 1.255(9)
N1 C1 1.322(9)
N1 C5 1.355(9)
N2 C6 1.349(9)
N2 C14 1.354(9)
N3 C15 1.344(10)
N3 C19 1.371(10)
C1 C2 1.356(11)
C1 H1 0.9500
C2 C3 1.364(10)
C2 H2 0.9500
C3 C4 1.390(11)
C3 H3 0.9500
C4 C5 1.373(10)
C4 H4 0.9500
C5 C6 1.482(10)
C6 C7 1.378(10)
C7 C8 1.401(11)
C7 H7 0.9500
C8 C13 1.375(11)
C8 C9 1.449(11)
C9 C10 1.311(12)
C10 C11 1.421(14)
C10 H10 0.9500
C11 C12 1.306(14)
C11 H11 0.9500
C12 H12 0.9500
C13 C14 1.391(10)
C13 H13 0.9500
C14 C15 1.478(11)
C15 C16 1.388(11)
C16 C17 1.376(12)
C16 H16 0.9500
C17 C18 1.367(13)
C17 H17 0.9500
C18 C19 1.385(12)
C18 H18 0.9500
C19 H19 0.9500
C20 C24B 1.30(2)
C20 C21 1.385(12)
C20 C24 1.534(12)
C20 C25B 1.92(3)
C21 C22 1.371(11)
C21 H21 0.9500
C22 C24A 1.351(15)
S1 C27 1.637(8)
S1 C24 1.651(8)
C24 C25 1.471(5)
C25 C26 1.469(5)
C25 H25 0.9500
C26 C27 1.358(9)
C26 H26A 0.9500
C27 H27A 0.9500
S1A C27A 1.637(8)
S1A C24A 1.651(8)
C24A C25A 1.470(5)
C25A C26A 1.469(5)
C25A H25B 0.9500
C26A C27A 1.358(9)
C26A H26B 0.9500
C27A H27B 0.9500
S1B C27B 1.638(8)
S1B C24B 1.651(8)
C24B C25B 1.470(5)
C25B C26B 1.469(5)
C25B H25A 0.9500
C26B C27B 1.358(9)
C26B H26C 0.9500
C27B H27C 0.9500
C28 C29 1.396(11)
C28 C32 1.494(10)
C28 C32A 1.52(2)
C29 C30 1.374(11)
C29 H29 0.9500
S2 C35 1.637(8)
S2 C32 1.651(8)
C32 C33 1.471(5)
C33 C34 1.469(5)
C33 H33 0.9500
C34 C35 1.358(9)
C34 H34 0.9500
C35 H35 0.9500
S2A C35A 1.637(8)
S2A C32A 1.651(8)
C32A C33A 1.471(5)
C33A C34A 1.469(5)
C33A H33A 0.9500
C34A C35A 1.358(9)
C34A H34A 0.9500
C35A H35A 0.9500
C36 C37 1.410(10)
C36 C40A 1.459(14)
C36 C40 1.474(11)
C37 C38 1.403(10)
C37 H37 0.9500
C38 C39 1.508(10)
S3 C43 1.638(8)
S3 C40 1.651(8)
C40 C41 1.470(5)
C41 C42 1.469(5)
C41 H41 0.9500
C42 C43 1.358(9)
C42 H42 0.9500
C43 H43 0.9500
S3A C43A 1.637(8)
S3A C40A 1.651(8)
C40A C41A 1.471(5)
C41A C42A 1.469(5)
C41A H41A 0.9500
C42A C43A 1.358(9)
C42A H42A 0.9500
C43A H43A 0.9500

loop_
_geom_hbond_atom_site_label_D
_geom_hbond_atom_site_label_H
_geom_hbond_atom_site_label_A
_geom_hbond_distance_DH
_geom_hbond_distance_HA
_geom_hbond_distance_DA
_geom_hbond_angle_DHA
_geom_hbond_site_symmetry_A
_geom_hbond_publ_flag
C1 H1 O2 0.95 2.50 3.074(10) 119.3 . yes
C11 H11 S1 0.95 2.98 3.592(13) 123.2 2_766 yes
C18 H18 F2 0.95 2.49 3.161(13) 128.0 1_455 yes
C19 H19 O6 0.95 2.49 3.023(10) 115.7 . yes
C26 H26A S2 0.95 2.98 3.889(10) 159.9 1_645 yes
C34A H34A F2A 0.95 2.14 3.06(2) 164.4 2_667 yes
C35A H35A S1A 0.95 2.74 3.57(3) 146.6 2_677 yes

loop_
_geom_torsion_atom_site_label_1
_geom_torsion_atom_site_label_2
_geom_torsion_atom_site_label_3
_geom_torsion_atom_site_label_4
_geom_torsion
C5 N1 C1 C2 -1.1(11)
Tb1 N1 C1 C2 178.1(6)
N1 C1 C2 C3 -0.7(12)
C1 C2 C3 C4 0.9(11)
C2 C3 C4 C5 0.6(11)
C1 N1 C5 C4 2.7(10)
Tb1 N1 C5 C4 -176.6(5)
C1 N1 C5 C6 -179.0(6)
Tb1 N1 C5 C6 1.8(8)
C3 C4 C5 N1 -2.5(11)
C3 C4 C5 C6 179.2(7)
C14 N2 C6 C7 0.8(10)
Tb1 N2 C6 C7 -161.3(5)
C14 N2 C6 C5 -177.9(6)
Tb1 N2 C6 C5 20.0(8)
N1 C5 C6 N2 -14.3(9)
C4 C5 C6 N2 164.1(7)
N1 C5 C6 C7 167.0(7)
C4 C5 C6 C7 -14.6(11)
N2 C6 C7 C8 0.0(11)
C5 C6 C7 C8 178.7(6)
C6 C7 C8 C13 0.1(11)
C6 C7 C8 C9 -179.8(7)
C12 O1 C9 C10 2.0(10)
C12 O1 C9 C8 -176.5(7)
C13 C8 C9 C10 -170.2(11)
C7 C8 C9 C10 9.6(16)
C13 C8 C9 O1 7.7(11)
C7 C8 C9 O1 -172.4(7)
O1 C9 C10 C11 -2.2(14)
C8 C9 C10 C11 175.9(10)
C9 C10 C11 C12 1.5(15)
C10 C11 C12 O1 -0.3(14)
C9 O1 C12 C11 -1.0(11)
C7 C8 C13 C14 -1.1(11)
C9 C8 C13 C14 178.8(7)
C6 N2 C14 C13 -1.9(10)
Tb1 N2 C14 C13 160.3(5)
C6 N2 C14 C15 179.5(6)
Tb1 N2 C14 C15 -18.4(8)
C8 C13 C14 N2 2.0(11)
C8 C13 C14 C15 -179.4(7)
C19 N3 C15 C16 -2.5(11)
Tb1 N3 C15 C16 169.9(6)
C19 N3 C15 C14 177.2(6)
Tb1 N3 C15 C14 -10.3(8)
N2 C14 C15 N3 18.7(9)
C13 C14 C15 N3 -160.0(7)
N2 C14 C15 C16 -161.5(7)
C13 C14 C15 C16 19.8(11)
N3 C15 C16 C17 0.5(12)
C14 C15 C16 C17 -179.2(7)
C15 C16 C17 C18 1.7(13)
C16 C17 C18 C19 -1.8(13)
C15 N3 C19 C18 2.4(11)
Tb1 N3 C19 C18 -170.1(6)
C17 C18 C19 N3 -0.3(13)
Tb1 O2 C20 C24B 165(3)
Tb1 O2 C20 C21 -18.8(12)
Tb1 O2 C20 C24 165.4(8)
Tb1 O2 C20 C23A 159.4(9)
Tb1 O2 C20 C25B 143.0(15)
F3A C23A C20 O2 44.6(15)
F2A C23A C20 O2 -73.0(13)
F1A C23A C20 O2 164.1(12)
F3A C23A C20 C21 -137.2(12)
F2A C23A C20 C21 105.2(13)
F1A C23A C20 C21 -17.7(19)
O2 C20 C21 C22 -1.7(14)
C24B C20 C21 C22 176(2)
C24 C20 C21 C22 174.4(10)
C23A C20 C21 C22 -179.7(11)
C25B C20 C21 C22 -149(2)
Tb1 O3 C22 C24A -161.9(13)
Tb1 O3 C22 C21 16.2(12)
Tb1 O3 C22 C23 -164.4(7)
C20 C21 C22 O3 3.2(14)
C20 C21 C22 C24A -178.9(15)
C20 C21 C22 C23 -176.2(9)
F1 C23 C22 O3 167.7(9)
F2 C23 C22 O3 -70.5(12)
F3 C23 C22 O3 45.5(12)
F1 C23 C22 C21 -12.9(15)
F2 C23 C22 C21 109.0(10)
F3 C23 C22 C21 -135.0(10)
O2 C20 C24 C25 162.3(13)
C21 C20 C24 C25 -13.9(19)
O2 C20 C24 S1 -18.7(15)
C21 C20 C24 S1 165.1(8)
C27 S1 C24 C25 1.7(10)
C27 S1 C24 C20 -177.5(11)
C20 C24 C25 C26 177.2(18)
S1 C24 C25 C26 -1.7(13)
C24 C25 C26 C27 0.9(18)
C25 C26 C27 S1 0.3(19)
C24 S1 C27 C26 -1.2(13)
O3 C22 C24A C25A -166.0(13)
C21 C22 C24A C25A 16(2)
O3 C22 C24A S1A 14(2)
C21 C22 C24A S1A -164.6(14)
C27A S1A C24A C22 -179(2)
C27A S1A C24A C25A 0.3(12)
C22 C24A C25A C26A 179(3)
S1A C24A C25A C26A -0.6(15)
C24A C25A C26A C27A 1(2)
C25A C26A C27A S1A -1(3)
C24A S1A C27A C26A 0(2)
O2 C20 C24B C25B -29(4)
C21 C20 C24B C25B 154(2)
O2 C20 C24B S1B 142(9)
C21 C20 C24B S1B -35(11)
C25B C20 C24B S1B 171(12)
C27B S1B C24B C20 -166(11)
C27B S1B C24B C25B 3(4)
C20 C24B C25B C26B 176(4)
S1B C24B C25B C26B 0(5)
S1B C24B C25B C20 -176(5)
C24B C25B C26B C27B -4(5)
C20 C25B C26B C27B 2(8)
C25B C26B C27B S1B 6(4)
C24B S1B C27B C26B -5(3)
Tb1 O4 C28 C29 7.1(13)
Tb1 O4 C28 C32 -175.1(6)
Tb1 O4 C28 C32A -166.0(18)
O4 C28 C29 C30 1.6(13)
C32 C28 C29 C30 -176.1(8)
C32A C28 C29 C30 174.5(18)
Tb1 O5 C30 C29 -6.2(12)
Tb1 O5 C30 C31 174.4(5)
C28 C29 C30 O5 -1.9(13)
C28 C29 C30 C31 177.5(7)
F4 C31 C30 O5 -67.2(13)
F4A C31 C30 O5 23.7(19)
F6A C31 C30 O5 158.9(19)
F5 C31 C30 O5 171.8(14)
F6 C31 C30 O5 51.8(11)
F5A C31 C30 O5 -88.5(16)
F4 C31 C30 C29 113.4(14)
F4A C31 C30 C29 -155.8(19)
F6A C31 C30 C29 -21(2)
F5 C31 C30 C29 -7.6(16)
F6 C31 C30 C29 -127.6(11)
F5A C31 C30 C29 92.0(17)
O4 C28 C32 C33 165.0(9)
C29 C28 C32 C33 -17.0(14)
O4 C28 C32 S2 -5.0(11)
C29 C28 C32 S2 172.9(7)
C35 S2 C32 C33 3.6(8)
C35 S2 C32 C28 175.0(9)
C28 C32 C33 C34 -173.7(10)
S2 C32 C33 C34 -3.2(10)
C32 C33 C34 C35 1.0(13)
C33 C34 C35 S2 1.5(15)
C32 S2 C35 C34 -2.9(11)
O4 C28 C32A C33A 21(3)
C29 C28 C32A C33A -153(2)
O4 C28 C32A S2A -145(2)
C29 C28 C32A S2A 41(4)
C35A S2A C32A C33A -1.7(14)
C35A S2A C32A C28 166(4)
C28 C32A C33A C34A -166(5)
S2A C32A C33A C34A -0.5(16)
C32A C33A C34A C35A 3(3)
C33A C34A C35A S2A -4(4)
C32A S2A C35A C34A 4(3)
Tb1 O6 C36 C37 -12.7(11)
Tb1 O6 C36 C40A 169.0(13)
Tb1 O6 C36 C40 166.9(8)
O6 C36 C37 C38 6.4(11)
C40A C36 C37 C38 -175.3(14)
C40 C36 C37 C38 -173.1(10)
Tb1 O7 C38 C37 0.8(11)
Tb1 O7 C38 C39 179.4(4)
C36 C37 C38 O7 -0.7(12)
C36 C37 C38 C39 -179.3(6)
O7 C38 C39 F8 -174.3(6)
C37 C38 C39 F8 4.5(10)
O7 C38 C39 F7 63.8(8)
C37 C38 C39 F7 -117.4(7)
O7 C38 C39 F9 -54.1(8)
C37 C38 C39 F9 124.7(7)
O6 C36 C40 C41 171.3(11)
C37 C36 C40 C41 -9.2(17)
O6 C36 C40 S3 -7.6(15)
C37 C36 C40 S3 171.9(8)
C43 S3 C40 C41 3.4(10)
C43 S3 C40 C36 -177.6(13)
C36 C40 C41 C42 178.4(18)
S3 C40 C41 C42 -2.7(12)
C40 C41 C42 C43 0.5(19)
C41 C42 C43 S3 2(2)
C40 S3 C43 C42 -3.0(15)
O6 C36 C40A C41A 5(2)
C37 C36 C40A C41A -173.2(12)
O6 C36 C40A S3A -173.6(15)
C37 C36 C40A S3A 8(3)
C43A S3A C40A C36 178(3)
C43A S3A C40A C41A -0.8(13)
C36 C40A C41A C42A -177(3)
S3A C40A C41A C42A 2.1(15)
C40A C41A C42A C43A -3(3)
C41A C42A C43A S3A 3(3)
C40A S3A C43A C42A -1(2)
